data_4080661
loop_
_publ_author_name
'Wu, Nai-Wei'
'Zhang, Jing'
'Ciren, Deji'
'Han, Qing'
'Chen, Li-Jun'
'Xu, Lin'
'Yang, Hai-Bo'

_publ_section_title
;
 Construction of Supramolecular Pyrene-Modified Metallacycles via
 Coordination-Driven Self-Assembly and Their Spectroscopic Behavior
;
_journal_issue 9
_journal_name_full Organometallics
_journal_page_first 2536
_journal_paper_doi 10.1021/om301108s
_journal_volume 32
_journal_year 2013
_chemical_formula_sum 'C52 H72 I2 P4 Pt2'
_chemical_formula_weight 1464.96
_chemical_name_systematic
; 
 ? 
;
_space_group_IT_number 33
_symmetry_cell_setting orthorhombic
_symmetry_space_group_name_Hall 'P 2c -2n'
_symmetry_space_group_name_H-M 'P n a 21'
_atom_sites_solution_hydrogens geom
_atom_sites_solution_primary direct
_atom_sites_solution_secondary difmap
_audit_creation_method SHELXL-97
_cell_angle_alpha 90.00
_cell_angle_beta 90.00
_cell_angle_gamma 90.00
_cell_formula_units_Z 4
_cell_length_a 21.1588(7)
_cell_length_b 29.4711(10)
_cell_length_c 9.1006(3)
_cell_measurement_temperature 296(2)
_cell_volume 5674.9(3)
_computing_structure_refinement 'SHELXL-97 (Sheldrick, 1997)'
_computing_structure_solution 'SHELXS-97 (Sheldrick, 1990)'
_diffrn_ambient_temperature 296(2)
_diffrn_measured_fraction_theta_full 0.999
_diffrn_measured_fraction_theta_max 0.999
_diffrn_radiation_monochromator graphite
_diffrn_radiation_source 'fine-focus sealed tube'
_diffrn_radiation_type MoK\a
_diffrn_radiation_wavelength 0.71073
_diffrn_reflns_av_R_equivalents 0.0327
_diffrn_reflns_av_sigmaI/netI 0.0335
_diffrn_reflns_limit_h_max 25
_diffrn_reflns_limit_h_min -24
_diffrn_reflns_limit_k_max 35
_diffrn_reflns_limit_k_min -35
_diffrn_reflns_limit_l_max 10
_diffrn_reflns_limit_l_min -10
_diffrn_reflns_number 64196
_diffrn_reflns_theta_full 25.01
_diffrn_reflns_theta_max 25.01
_diffrn_reflns_theta_min 1.68
_exptl_absorpt_coefficient_mu 6.156
_exptl_absorpt_correction_T_max 1
_exptl_absorpt_correction_T_min 0.537559
_exptl_absorpt_correction_type multi-scan
_exptl_crystal_colour colorless
_exptl_crystal_density_diffrn 1.715
_exptl_crystal_density_method 'not measured'
_exptl_crystal_description block
_exptl_crystal_F_000 2824
_exptl_crystal_size_max 0.43
_exptl_crystal_size_mid 0.25
_exptl_crystal_size_min 0.23
_refine_diff_density_max 0.808
_refine_diff_density_min -0.493
_refine_diff_density_rms 0.091
_refine_ls_abs_structure_details 'Flack H D (1983), Acta Cryst. A39, 876-881'
_refine_ls_abs_structure_Flack -0.002(5)
_refine_ls_extinction_method none
_refine_ls_goodness_of_fit_ref 1.045
_refine_ls_hydrogen_treatment constr
_refine_ls_matrix_type full
_refine_ls_number_parameters 541
_refine_ls_number_reflns 9630
_refine_ls_number_restraints 7
_refine_ls_restrained_S_all 1.045
_refine_ls_R_factor_all 0.0329
_refine_ls_R_factor_gt 0.0278
_refine_ls_shift/su_max 0.001
_refine_ls_shift/su_mean 0.000
_refine_ls_structure_factor_coef Fsqd
_refine_ls_weighting_details 'calc w=1/[\s^2^(Fo^2^)+(0.0309P)^2^+5.3818P] where P=(Fo^2^+2Fc^2^)/3'
_refine_ls_weighting_scheme calc
_refine_ls_wR_factor_gt 0.0644
_refine_ls_wR_factor_ref 0.0671
_reflns_number_gt 8786
_reflns_number_total 9630
_reflns_threshold_expression >2sigma(I)
_cod_data_source_file om301108s_si_002.cif
_cod_data_source_block z
_cod_depositor_comments
;
The following automatic conversions were performed:

'_symmetry_cell_setting' value 'Orthorhombic' changed to
'orthorhombic' according to
/home/saulius/struct/CIF-dictionaries/cif_core.dic dictionary named
'cif_core.dic' version 2.3.1 from 2005-06-27.

Automatic conversion script
Id: cif_fix_values 1891 2012-01-12 08:04:46Z andrius 
;
_cod_original_sg_symbol_H-M Pna2(1)
_cod_database_code 4080661

loop_
_symmetry_equiv_pos_as_xyz
'x, y, z'
'-x, -y, z+1/2'
'x+1/2, -y+1/2, z'
'-x+1/2, y+1/2, z+1/2'

loop_
_atom_site_label
_atom_site_type_symbol
_atom_site_fract_x
_atom_site_fract_y
_atom_site_fract_z
_atom_site_U_iso_or_equiv
_atom_site_adp_type
_atom_site_occupancy
_atom_site_symmetry_multiplicity
_atom_site_calc_flag
_atom_site_refinement_flags
Pt1 Pt 0.324488(12) -0.032966(8) 0.40069(3) 0.05287(7) Uani 1 1 d .
Pt2 Pt 0.075384(11) -0.261046(8) -0.25984(3) 0.04684(6) Uani 1 1 d .
I1 I 0.35272(2) 0.048620(18) 0.50327(7) 0.07736(16) Uani 1 1 d .
I2 I -0.01449(3) -0.27360(2) -0.45734(6) 0.08126(17) Uani 1 1 d .
P1 P 0.39924(10) -0.07046(8) 0.5401(3) 0.0821(7) Uani 1 1 d .
P2 P 0.25033(8) -0.00247(6) 0.2432(2) 0.0570(4) Uani 1 1 d .
P3 P 0.00159(11) -0.25017(10) -0.0766(3) 0.0816(6) Uani 1 1 d .
P4 P 0.15148(11) -0.27734(8) -0.4316(3) 0.0717(5) Uani 1 1 d .
C1 C 0.4369(4) -0.5308(3) 0.3848(12) 0.077(2) Uani 1 1 d .
C2 C 0.4120(6) -0.5726(3) 0.3478(13) 0.097(3) Uani 1 1 d .
H2A H 0.4342 -0.5987 0.3733 0.117 Uiso 1 1 calc R
C3 C 0.3557(7) -0.5768(4) 0.2747(14) 0.112(4) Uani 1 1 d .
H3A H 0.3394 -0.6056 0.2562 0.135 Uiso 1 1 calc R
C4 C 0.3232(4) -0.5394(3) 0.2287(12) 0.085(3) Uani 1 1 d .
H4A H 0.2860 -0.5428 0.1756 0.102 Uiso 1 1 calc R
C5 C 0.3457(4) -0.4962(3) 0.2613(9) 0.0686(19) Uani 1 1 d .
C6 C 0.4034(3) -0.4914(2) 0.3384(8) 0.0594(18) Uani 1 1 d .
C7 C 0.4279(3) -0.4473(2) 0.3701(8) 0.0556(16) Uani 1 1 d .
C8 C 0.4853(3) -0.4428(3) 0.4505(9) 0.066(2) Uani 1 1 d .
C9 C 0.5182(4) -0.4826(3) 0.4952(10) 0.080(2) Uani 1 1 d .
H9A H 0.5563 -0.4799 0.5455 0.097 Uiso 1 1 calc R
C10 C 0.4949(5) -0.5241(3) 0.4655(11) 0.089(3) Uani 1 1 d .
H10A H 0.5169 -0.5495 0.4983 0.106 Uiso 1 1 calc R
C11 C 0.5078(4) -0.3994(3) 0.4806(10) 0.075(2) Uani 1 1 d .
H11A H 0.5458 -0.3959 0.5306 0.089 Uiso 1 1 calc R
C12 C 0.4748(4) -0.3621(3) 0.4373(9) 0.071(2) Uani 1 1 d .
H12A H 0.4905 -0.3335 0.4600 0.085 Uiso 1 1 calc R
C13 C 0.4178(3) -0.3655(2) 0.3598(8) 0.0562(17) Uani 1 1 d .
C14 C 0.3933(3) -0.4089(2) 0.3267(7) 0.0535(16) Uani 1 1 d .
C15 C 0.3352(3) -0.4140(3) 0.2513(9) 0.0616(17) Uani 1 1 d .
H15A H 0.3127 -0.3884 0.2226 0.074 Uiso 1 1 calc R
C16 C 0.3122(4) -0.4556(3) 0.2206(9) 0.073(2) Uani 1 1 d .
H16A H 0.2737 -0.4582 0.1719 0.087 Uiso 1 1 calc R
C17 C 0.3841(4) -0.3251(3) 0.3166(9) 0.0671(19) Uani 1 1 d .
C18 C 0.3548(3) -0.2934(2) 0.2750(8) 0.0568(17) Uani 1 1 d .
C19 C 0.3190(3) -0.2555(2) 0.2220(10) 0.0503(16) Uani 1 1 d .
C20 C 0.3300(3) -0.2116(2) 0.2685(9) 0.0582(18) Uani 1 1 d .
H20A H 0.3619 -0.2059 0.3361 0.070 Uiso 1 1 calc R
C21 C 0.2935(3) -0.1758(2) 0.2150(8) 0.0511(15) Uani 1 1 d .
C22 C 0.2475(3) -0.1852(2) 0.1118(7) 0.0519(15) Uani 1 1 d .
H22A H 0.2241 -0.1612 0.0733 0.062 Uiso 1 1 calc R
C23 C 0.2347(3) -0.2287(2) 0.0634(8) 0.0507(15) Uani 1 1 d .
C24 C 0.2723(3) -0.2636(2) 0.1181(8) 0.0526(16) Uani 1 1 d .
H24A H 0.2659 -0.2930 0.0844 0.063 Uiso 1 1 calc R
C25 C 0.3030(3) -0.1301(2) 0.2688(8) 0.0595(18) Uani 1 1 d .
C26 C 0.3096(3) -0.0931(2) 0.3175(9) 0.0611(18) Uani 1 1 d .
C27 C 0.4612(5) -0.0960(4) 0.4091(17) 0.125(4) Uani 1 1 d .
H27A H 0.4932 -0.1116 0.4666 0.150 Uiso 1 1 calc R
H27B H 0.4409 -0.1183 0.3466 0.150 Uiso 1 1 calc R
C28 C 0.4907(7) -0.0633(5) 0.321(2) 0.159(7) Uani 1 1 d .
H28A H 0.5203 -0.0778 0.2561 0.238 Uiso 1 1 calc R
H28B H 0.5126 -0.0419 0.3819 0.238 Uiso 1 1 calc R
H28C H 0.4593 -0.0477 0.2636 0.238 Uiso 1 1 calc R
C29 C 0.3717(5) -0.1226(3) 0.6253(11) 0.098(3) Uani 1 1 d .
H29A H 0.3568 -0.1428 0.5486 0.117 Uiso 1 1 calc R
H29B H 0.4073 -0.1372 0.6729 0.117 Uiso 1 1 calc R
C30 C 0.3213(6) -0.1172(5) 0.733(2) 0.181(8) Uani 1 1 d .
H30A H 0.3105 -0.1462 0.7736 0.271 Uiso 1 1 calc R
H30B H 0.2848 -0.1042 0.6867 0.271 Uiso 1 1 calc R
H30C H 0.3354 -0.0975 0.8107 0.271 Uiso 1 1 calc R
C31 C 0.4404(11) -0.0404(5) 0.676(2) 0.260(15) Uani 1 1 d .
H31A H 0.4609 -0.0148 0.6289 0.312 Uiso 1 1 calc R
H31B H 0.4095 -0.0281 0.7438 0.312 Uiso 1 1 calc R
C32 C 0.4867(11) -0.0634(8) 0.760(3) 0.255(11) Uani 1 1 d U
H32A H 0.5082 -0.0421 0.8224 0.382 Uiso 1 1 calc R
H32B H 0.5166 -0.0776 0.6956 0.382 Uiso 1 1 calc R
H32C H 0.4666 -0.0861 0.8197 0.382 Uiso 1 1 calc R
C33 C 0.2877(6) 0.0302(5) 0.0957(14) 0.121(4) Uani 1 1 d .
H33A H 0.2547 0.0412 0.0307 0.145 Uiso 1 1 calc R
H33B H 0.3079 0.0565 0.1390 0.145 Uiso 1 1 calc R
C34 C 0.3334(9) 0.0067(7) 0.009(2) 0.211(9) Uani 1 1 d .
H34A H 0.3513 0.0272 -0.0620 0.316 Uiso 1 1 calc R
H34B H 0.3135 -0.0181 -0.0414 0.316 Uiso 1 1 calc R
H34C H 0.3663 -0.0047 0.0713 0.316 Uiso 1 1 calc R
C35 C 0.1995(4) -0.0425(3) 0.1509(10) 0.077(2) Uani 1 1 d .
H35A H 0.1754 -0.0265 0.0765 0.093 Uiso 1 1 calc R
H35B H 0.2256 -0.0648 0.1012 0.093 Uiso 1 1 calc R
C36 C 0.1539(4) -0.0671(3) 0.2523(17) 0.114(4) Uani 1 1 d .
H36A H 0.1289 -0.0881 0.1962 0.172 Uiso 1 1 calc R
H36B H 0.1266 -0.0454 0.2990 0.172 Uiso 1 1 calc R
H36C H 0.1773 -0.0833 0.3258 0.172 Uiso 1 1 calc R
C37 C 0.1954(5) 0.0378(3) 0.3256(11) 0.083(3) Uani 1 1 d .
H37A H 0.1740 0.0230 0.4067 0.100 Uiso 1 1 calc R
H37B H 0.2196 0.0629 0.3661 0.100 Uiso 1 1 calc R
C38 C 0.1454(5) 0.0572(3) 0.2213(15) 0.113(4) Uani 1 1 d .
H38A H 0.1187 0.0778 0.2741 0.169 Uiso 1 1 calc R
H38B H 0.1204 0.0328 0.1823 0.169 Uiso 1 1 calc R
H38C H 0.1659 0.0729 0.1422 0.169 Uiso 1 1 calc R
C39 C 0.1849(3) -0.2382(2) -0.0383(8) 0.0578(17) Uani 1 1 d .
C40 C 0.1423(3) -0.2476(2) -0.1197(8) 0.0561(16) Uani 1 1 d .
C41 C 0.0270(5) -0.2256(3) 0.0962(11) 0.089(3) Uani 1 1 d .
H41A H -0.0086 -0.2267 0.1634 0.106 Uiso 1 1 calc R
H41B H 0.0597 -0.2450 0.1366 0.106 Uiso 1 1 calc R
C42 C 0.0518(6) -0.1779(3) 0.0948(14) 0.113(4) Uani 1 1 d .
H42A H 0.0636 -0.1692 0.1927 0.169 Uiso 1 1 calc R
H42B H 0.0196 -0.1578 0.0591 0.169 Uiso 1 1 calc R
H42C H 0.0881 -0.1762 0.0318 0.169 Uiso 1 1 calc R
C43 C -0.0725(6) -0.2210(7) -0.119(2) 0.179(7) Uani 1 1 d .
H43A H -0.0950 -0.2379 -0.1939 0.215 Uiso 1 1 calc R
H43B H -0.0987 -0.2201 -0.0318 0.215 Uiso 1 1 calc R
C44 C -0.0626(10) -0.1763(5) -0.170(2) 0.204(9) Uani 1 1 d .
H44A H -0.1027 -0.1618 -0.1850 0.306 Uiso 1 1 calc R
H44B H -0.0395 -0.1770 -0.2603 0.306 Uiso 1 1 calc R
H44C H -0.0389 -0.1596 -0.0976 0.306 Uiso 1 1 calc R
C45 C -0.0316(8) -0.3073(5) -0.0160(18) 0.153(6) Uani 1 1 d .
H45A H -0.0637 -0.3027 0.0586 0.183 Uiso 1 1 calc R
H45B H -0.0512 -0.3224 -0.0991 0.183 Uiso 1 1 calc R
C46 C 0.0182(12) -0.3356(6) 0.042(2) 0.219(11) Uani 1 1 d .
H46A H 0.0008 -0.3641 0.0737 0.328 Uiso 1 1 calc R
H46B H 0.0376 -0.3207 0.1246 0.328 Uiso 1 1 calc R
H46C H 0.0494 -0.3409 -0.0324 0.328 Uiso 1 1 calc R
C47 C 0.1551(8) -0.2324(4) -0.5710(16) 0.147(6) Uani 1 1 d .
H47A H 0.1886 -0.2394 -0.6404 0.176 Uiso 1 1 calc R
H47B H 0.1155 -0.2317 -0.6247 0.176 Uiso 1 1 calc R
C48 C 0.1672(7) -0.1863(4) -0.5041(16) 0.144(6) Uani 1 1 d .
H48A H 0.1730 -0.1644 -0.5810 0.216 Uiso 1 1 calc R
H48B H 0.2045 -0.1875 -0.4443 0.216 Uiso 1 1 calc R
H48C H 0.1317 -0.1777 -0.4446 0.216 Uiso 1 1 calc R
C49 C 0.1317(6) -0.3312(5) -0.5378(15) 0.132(5) Uani 1 1 d .
H49A H 0.1288 -0.3560 -0.4680 0.159 Uiso 1 1 calc R
H49B H 0.0901 -0.3274 -0.5810 0.159 Uiso 1 1 calc R
C50 C 0.1735(7) -0.3440(5) -0.650(2) 0.179(8) Uani 1 1 d .
H50A H 0.1587 -0.3715 -0.6948 0.268 Uiso 1 1 calc R
H50B H 0.2147 -0.3491 -0.6085 0.268 Uiso 1 1 calc R
H50C H 0.1758 -0.3204 -0.7219 0.268 Uiso 1 1 calc R
C51 C 0.2302(5) -0.2877(5) -0.3692(15) 0.127(5) Uani 1 1 d .
H51A H 0.2577 -0.2903 -0.4540 0.152 Uiso 1 1 calc R
H51B H 0.2442 -0.2617 -0.3123 0.152 Uiso 1 1 calc R
C52 C 0.2368(8) -0.3285(6) -0.280(2) 0.216(10) Uani 1 1 d .
H52A H 0.2802 -0.3322 -0.2513 0.323 Uiso 1 1 calc R
H52B H 0.2234 -0.3545 -0.3353 0.323 Uiso 1 1 calc R
H52C H 0.2110 -0.3258 -0.1931 0.323 Uiso 1 1 calc R

loop_
_atom_site_aniso_label
_atom_site_aniso_U_11
_atom_site_aniso_U_22
_atom_site_aniso_U_33
_atom_site_aniso_U_23
_atom_site_aniso_U_13
_atom_site_aniso_U_12
Pt1 0.04831(13) 0.05224(12) 0.05807(15) -0.00315(13) -0.00921(12) -0.00454(11)
Pt2 0.04845(13) 0.04963(11) 0.04243(12) 0.00187(11) -0.00880(12) -0.00564(10)
I1 0.0641(3) 0.0692(3) 0.0988(4) -0.0254(3) -0.0101(3) -0.0086(2)
I2 0.0811(4) 0.0921(4) 0.0706(4) 0.0072(3) -0.0345(3) -0.0241(3)
P1 0.0556(11) 0.0899(14) 0.1006(18) 0.0132(13) -0.0269(12) 0.0004(11)
P2 0.0636(10) 0.0554(9) 0.0519(9) 0.0042(9) -0.0089(9) -0.0040(7)
P3 0.0589(12) 0.1250(18) 0.0610(14) -0.0136(13) 0.0047(10) -0.0124(12)
P4 0.0779(14) 0.0736(12) 0.0635(13) -0.0120(10) 0.0097(11) 0.0069(10)
C1 0.093(6) 0.063(4) 0.076(6) 0.003(4) 0.019(5) 0.019(4)
C2 0.124(9) 0.060(5) 0.108(8) 0.001(5) 0.046(7) 0.014(5)
C3 0.131(10) 0.087(7) 0.119(10) -0.031(7) 0.042(8) -0.022(7)
C4 0.089(6) 0.084(6) 0.081(6) -0.018(5) 0.017(5) -0.014(5)
C5 0.071(5) 0.084(5) 0.051(5) -0.008(4) 0.016(4) -0.007(4)
C6 0.066(4) 0.063(4) 0.049(4) -0.007(3) 0.018(3) 0.007(3)
C7 0.054(4) 0.064(4) 0.049(4) -0.003(3) 0.004(3) 0.013(3)
C8 0.059(4) 0.075(5) 0.065(5) 0.006(4) -0.002(3) 0.021(4)
C9 0.076(6) 0.095(7) 0.070(6) 0.013(5) -0.010(4) 0.027(5)
C10 0.097(7) 0.082(7) 0.088(7) 0.021(5) 0.008(5) 0.038(5)
C11 0.063(5) 0.084(5) 0.077(5) -0.009(4) -0.017(4) 0.012(4)
C12 0.070(5) 0.070(5) 0.074(6) -0.004(4) -0.011(4) 0.003(4)
C13 0.053(4) 0.059(4) 0.057(4) 0.005(3) -0.005(3) 0.012(3)
C14 0.047(4) 0.071(4) 0.042(4) 0.003(3) -0.001(3) 0.010(3)
C15 0.055(4) 0.075(4) 0.055(4) 0.003(4) -0.003(3) 0.008(3)
C16 0.058(4) 0.108(6) 0.052(5) 0.000(4) -0.008(4) -0.002(4)
C17 0.060(4) 0.068(5) 0.074(5) 0.002(4) 0.001(4) 0.001(4)
C18 0.052(4) 0.057(4) 0.061(5) 0.005(3) -0.006(3) 0.010(3)
C19 0.038(3) 0.058(4) 0.055(4) 0.003(3) -0.002(3) 0.000(3)
C20 0.048(4) 0.064(4) 0.063(5) 0.000(3) -0.015(3) 0.001(3)
C21 0.047(3) 0.052(3) 0.054(4) -0.004(3) -0.003(3) -0.004(3)
C22 0.049(4) 0.059(4) 0.048(4) 0.004(3) -0.003(3) 0.006(3)
C23 0.041(3) 0.058(4) 0.053(4) -0.004(3) -0.003(3) 0.001(3)
C24 0.046(4) 0.059(4) 0.052(4) -0.003(3) -0.002(3) -0.004(3)
C25 0.053(4) 0.058(4) 0.068(5) 0.004(3) -0.015(3) -0.007(3)
C26 0.054(4) 0.057(4) 0.072(5) 0.001(4) -0.021(4) -0.002(3)
C27 0.098(7) 0.118(8) 0.160(12) 0.007(9) -0.002(9) 0.025(7)
C28 0.132(11) 0.116(9) 0.228(19) 0.017(10) 0.072(12) -0.009(8)
C29 0.128(9) 0.076(6) 0.090(7) 0.005(5) -0.038(6) 0.035(5)
C30 0.141(12) 0.172(14) 0.230(19) 0.106(14) 0.068(13) 0.054(10)
C31 0.35(3) 0.103(9) 0.33(3) 0.020(11) -0.30(3) -0.013(12)
C32 0.255(11) 0.254(11) 0.255(11) 0.000(2) -0.002(2) 0.000(2)
C33 0.120(9) 0.163(11) 0.078(7) 0.051(7) 0.012(7) -0.016(8)
C34 0.229(19) 0.26(2) 0.143(15) 0.085(15) 0.098(14) 0.040(16)
C35 0.075(5) 0.073(5) 0.084(6) -0.002(4) -0.035(5) -0.001(4)
C36 0.075(6) 0.092(6) 0.177(12) 0.016(8) -0.034(8) -0.018(5)
C37 0.092(6) 0.073(5) 0.085(6) -0.021(4) -0.025(5) 0.016(4)
C38 0.123(8) 0.087(6) 0.128(10) -0.003(6) -0.048(8) 0.036(6)
C39 0.061(4) 0.059(4) 0.053(4) -0.006(3) -0.011(3) 0.013(3)
C40 0.050(4) 0.065(4) 0.053(4) -0.005(3) -0.014(3) 0.008(3)
C41 0.083(6) 0.107(7) 0.075(6) -0.007(5) 0.019(5) 0.000(5)
C42 0.126(9) 0.095(7) 0.118(9) -0.038(7) 0.009(7) 0.001(6)
C43 0.127(12) 0.26(2) 0.150(15) 0.014(15) 0.033(11) 0.079(12)
C44 0.31(3) 0.115(11) 0.185(18) 0.021(11) -0.067(17) 0.047(13)
C45 0.173(14) 0.161(13) 0.126(12) -0.023(10) 0.057(11) -0.081(11)
C46 0.38(3) 0.124(13) 0.151(17) 0.025(12) -0.02(2) -0.043(17)
C47 0.203(15) 0.138(11) 0.099(10) 0.023(8) 0.070(10) 0.012(10)
C48 0.204(14) 0.086(7) 0.142(12) 0.005(8) 0.073(11) -0.040(8)
C49 0.124(9) 0.144(10) 0.128(11) -0.062(9) -0.004(8) 0.019(8)
C50 0.206(17) 0.158(13) 0.172(17) -0.103(13) 0.019(12) -0.021(11)
C51 0.087(7) 0.166(12) 0.127(10) -0.064(9) -0.012(7) 0.036(8)
C52 0.211(17) 0.181(15) 0.25(2) -0.108(17) -0.092(18) 0.120(14)

loop_
_atom_type_symbol
_atom_type_description
_atom_type_scat_dispersion_real
_atom_type_scat_dispersion_imag
_atom_type_scat_source
C C 0.0033 0.0016 'International Tables Vol C Tables 4.2.6.8 and 6.1.1.4'
H H 0.0000 0.0000 'International Tables Vol C Tables 4.2.6.8 and 6.1.1.4'
P P 0.1023 0.0942 'International Tables Vol C Tables 4.2.6.8 and 6.1.1.4'
I I -0.4742 1.8119 'International Tables Vol C Tables 4.2.6.8 and 6.1.1.4'
Pt Pt -1.7033 8.3905 'International Tables Vol C Tables 4.2.6.8 and 6.1.1.4'

loop_
_geom_angle_atom_site_label_1
_geom_angle_atom_site_label_2
_geom_angle_atom_site_label_3
_geom_angle
C26 Pt1 P2 90.1(2)
C26 Pt1 P1 83.7(2)
P2 Pt1 P1 173.44(8)
C26 Pt1 I1 175.8(2)
P2 Pt1 I1 91.07(5)
P1 Pt1 I1 94.95(6)
C40 Pt2 P4 88.8(2)
C40 Pt2 P3 89.5(2)
P4 Pt2 P3 175.10(10)
C40 Pt2 I2 176.0(2)
P4 Pt2 I2 90.71(6)
P3 Pt2 I2 91.37(6)
C31 P1 C29 106.6(7)
C31 P1 C27 107.2(10)
C29 P1 C27 98.8(5)
C31 P1 Pt1 119.1(5)
C29 P1 Pt1 114.8(3)
C27 P1 Pt1 108.3(4)
C35 P2 C37 103.8(4)
C35 P2 C33 105.0(6)
C37 P2 C33 103.5(6)
C35 P2 Pt1 116.1(3)
C37 P2 Pt1 115.6(3)
C33 P2 Pt1 111.5(4)
C41 P3 C43 104.5(8)
C41 P3 C45 102.1(6)
C43 P3 C45 99.3(9)
C41 P3 Pt2 118.8(3)
C43 P3 Pt2 119.5(6)
C45 P3 Pt2 109.6(5)
C51 P4 C47 107.7(8)
C51 P4 C49 103.0(6)
C47 P4 C49 105.0(7)
C51 P4 Pt2 118.3(4)
C47 P4 Pt2 110.4(4)
C49 P4 Pt2 111.4(4)
C2 C1 C6 117.8(10)
C2 C1 C10 124.7(9)
C6 C1 C10 117.5(8)
C3 C2 C1 122.0(10)
C3 C2 H2A 119.0
C1 C2 H2A 119.0
C4 C3 C2 121.0(10)
C4 C3 H3A 119.5
C2 C3 H3A 119.5
C3 C4 C5 120.1(10)
C3 C4 H4A 120.0
C5 C4 H4A 120.0
C4 C5 C6 119.6(8)
C4 C5 C16 122.4(8)
C6 C5 C16 118.0(7)
C5 C6 C1 119.5(7)
C5 C6 C7 120.3(7)
C1 C6 C7 120.2(7)
C14 C7 C8 121.0(7)
C14 C7 C6 119.1(6)
C8 C7 C6 119.8(6)
C11 C8 C7 118.6(6)
C11 C8 C9 122.2(8)
C7 C8 C9 119.2(8)
C10 C9 C8 120.7(8)
C10 C9 H9A 119.6
C8 C9 H9A 119.6
C9 C10 C1 122.6(8)
C9 C10 H10A 118.7
C1 C10 H10A 118.7
C12 C11 C8 120.6(7)
C12 C11 H11A 119.7
C8 C11 H11A 119.7
C11 C12 C13 122.1(7)
C11 C12 H12A 119.0
C13 C12 H12A 119.0
C12 C13 C14 119.2(6)
C12 C13 C17 120.3(7)
C14 C13 C17 120.5(6)
C7 C14 C13 118.5(6)
C7 C14 C15 120.2(7)
C13 C14 C15 121.3(6)
C16 C15 C14 120.8(7)
C16 C15 H15A 119.6
C14 C15 H15A 119.6
C15 C16 C5 121.6(7)
C15 C16 H16A 119.2
C5 C16 H16A 119.2
C18 C17 C13 176.3(9)
C17 C18 C19 178.8(8)
C20 C19 C24 119.3(6)
C20 C19 C18 122.5(6)
C24 C19 C18 118.2(6)
C19 C20 C21 120.6(6)
C19 C20 H20A 119.7
C21 C20 H20A 119.7
C22 C21 C20 118.4(6)
C22 C21 C25 121.0(6)
C20 C21 C25 120.5(6)
C21 C22 C23 122.7(6)
C21 C22 H22A 118.7
C23 C22 H22A 118.7
C22 C23 C24 117.4(6)
C22 C23 C39 122.1(6)
C24 C23 C39 120.5(6)
C19 C24 C23 121.6(6)
C19 C24 H24A 119.2
C23 C24 H24A 119.2
C26 C25 C21 177.6(9)
C25 C26 Pt1 177.2(6)
C28 C27 P1 112.9(9)
C28 C27 H27A 109.0
P1 C27 H27A 109.0
C28 C27 H27B 109.0
P1 C27 H27B 109.0
H27A C27 H27B 107.8
C27 C28 H28A 109.5
C27 C28 H28B 109.5
H28A C28 H28B 109.5
C27 C28 H28C 109.5
H28A C28 H28C 109.5
H28B C28 H28C 109.5
C30 C29 P1 115.4(8)
C30 C29 H29A 108.4
P1 C29 H29A 108.4
C30 C29 H29B 108.4
P1 C29 H29B 108.4
H29A C29 H29B 107.5
C29 C30 H30A 109.5
C29 C30 H30B 109.5
H30A C30 H30B 109.5
C29 C30 H30C 109.5
H30A C30 H30C 109.5
H30B C30 H30C 109.5
C32 C31 P1 118.9(14)
C32 C31 H31A 107.6
P1 C31 H31A 107.6
C32 C31 H31B 107.6
P1 C31 H31B 107.6
H31A C31 H31B 107.0
C31 C32 H32A 109.5
C31 C32 H32B 109.5
H32A C32 H32B 109.5
C31 C32 H32C 109.5
H32A C32 H32C 109.5
H32B C32 H32C 109.5
C34 C33 P2 116.3(10)
C34 C33 H33A 108.2
P2 C33 H33A 108.2
C34 C33 H33B 108.2
P2 C33 H33B 108.2
H33A C33 H33B 107.4
C33 C34 H34A 109.5
C33 C34 H34B 109.5
H34A C34 H34B 109.5
C33 C34 H34C 109.5
H34A C34 H34C 109.5
H34B C34 H34C 109.5
C36 C35 P2 114.1(8)
C36 C35 H35A 108.7
P2 C35 H35A 108.7
C36 C35 H35B 108.7
P2 C35 H35B 108.7
H35A C35 H35B 107.6
C35 C36 H36A 109.5
C35 C36 H36B 109.5
H36A C36 H36B 109.5
C35 C36 H36C 109.5
H36A C36 H36C 109.5
H36B C36 H36C 109.5
C38 C37 P2 115.3(7)
C38 C37 H37A 108.4
P2 C37 H37A 108.4
C38 C37 H37B 108.4
P2 C37 H37B 108.4
H37A C37 H37B 107.5
C37 C38 H38A 109.5
C37 C38 H38B 109.5
H38A C38 H38B 109.5
C37 C38 H38C 109.5
H38A C38 H38C 109.5
H38B C38 H38C 109.5
C40 C39 C23 177.2(8)
C39 C40 Pt2 177.0(7)
C42 C41 P3 118.1(8)
C42 C41 H41A 107.8
P3 C41 H41A 107.8
C42 C41 H41B 107.8
P3 C41 H41B 107.8
H41A C41 H41B 107.1
C41 C42 H42A 109.5
C41 C42 H42B 109.5
H42A C42 H42B 109.5
C41 C42 H42C 109.5
H42A C42 H42C 109.5
H42B C42 H42C 109.5
C44 C43 P3 112.4(13)
C44 C43 H43A 109.1
P3 C43 H43A 109.1
C44 C43 H43B 109.1
P3 C43 H43B 109.1
H43A C43 H43B 107.8
C43 C44 H44A 109.5
C43 C44 H44B 109.5
H44A C44 H44B 109.5
C43 C44 H44C 109.5
H44A C44 H44C 109.5
H44B C44 H44C 109.5
C46 C45 P3 110.4(12)
C46 C45 H45A 109.6
P3 C45 H45A 109.6
C46 C45 H45B 109.6
P3 C45 H45B 109.6
H45A C45 H45B 108.1
C45 C46 H46A 109.5
C45 C46 H46B 109.5
H46A C46 H46B 109.5
C45 C46 H46C 109.5
H46A C46 H46C 109.5
H46B C46 H46C 109.5
C48 C47 P4 112.2(11)
C48 C47 H47A 109.2
P4 C47 H47A 109.2
C48 C47 H47B 109.2
P4 C47 H47B 109.2
H47A C47 H47B 107.9
C47 C48 H48A 109.5
C47 C48 H48B 109.5
H48A C48 H48B 109.5
C47 C48 H48C 109.5
H48A C48 H48C 109.5
H48B C48 H48C 109.5
C50 C49 P4 117.1(11)
C50 C49 H49A 108.0
P4 C49 H49A 108.0
C50 C49 H49B 108.0
P4 C49 H49B 108.0
H49A C49 H49B 107.3
C49 C50 H50A 109.5
C49 C50 H50B 109.5
H50A C50 H50B 109.5
C49 C50 H50C 109.5
H50A C50 H50C 109.5
H50B C50 H50C 109.5
C52 C51 P4 114.0(11)
C52 C51 H51A 108.7
P4 C51 H51A 108.7
C52 C51 H51B 108.7
P4 C51 H51B 108.7
H51A C51 H51B 107.6
C51 C52 H52A 109.5
C51 C52 H52B 109.5
H52A C52 H52B 109.5
C51 C52 H52C 109.5
H52A C52 H52C 109.5
H52B C52 H52C 109.5

loop_
_geom_bond_atom_site_label_1
_geom_bond_atom_site_label_2
_geom_bond_distance
Pt1 C26 1.952(7)
Pt1 P2 2.3074(18)
Pt1 P1 2.309(2)
Pt1 I1 2.6476(6)
Pt2 C40 1.947(7)
Pt2 P4 2.295(2)
Pt2 P3 2.307(2)
Pt2 I2 2.6427(5)
P1 C31 1.754(13)
P1 C29 1.817(11)
P1 C27 1.925(13)
P2 C35 1.803(8)
P2 C37 1.823(9)
P2 C33 1.831(10)
P3 C41 1.812(10)
P3 C43 1.829(13)
P3 C45 1.906(14)
P4 C51 1.785(11)
P4 C47 1.835(13)
P4 C49 1.904(12)
C1 C2 1.381(13)
C1 C6 1.425(11)
C1 C10 1.443(14)
C2 C3 1.370(16)
C2 H2A 0.9300
C3 C4 1.365(16)
C3 H3A 0.9300
C4 C5 1.392(11)
C4 H4A 0.9300
C5 C6 1.415(11)
C5 C16 1.440(12)
C6 C7 1.429(10)
C7 C14 1.405(9)
C7 C8 1.423(10)
C8 C11 1.392(11)
C8 C9 1.424(11)
C9 C10 1.348(12)
C9 H9A 0.9300
C10 H10A 0.9300
C11 C12 1.361(11)
C11 H11A 0.9300
C12 C13 1.400(10)
C12 H12A 0.9300
C13 C14 1.412(10)
C13 C17 1.442(10)
C14 C15 1.415(10)
C15 C16 1.349(11)
C15 H15A 0.9300
C16 H16A 0.9300
C17 C18 1.183(9)
C18 C19 1.433(9)
C19 C20 1.381(10)
C19 C24 1.389(10)
C20 C21 1.396(9)
C20 H20A 0.9300
C21 C22 1.380(9)
C21 C25 1.446(9)
C22 C23 1.384(9)
C22 H22A 0.9300
C23 C24 1.391(9)
C23 C39 1.431(9)
C24 H24A 0.9300
C25 C26 1.187(10)
C27 C28 1.402(17)
C27 H27A 0.9700
C27 H27B 0.9700
C28 H28A 0.9600
C28 H28B 0.9600
C28 H28C 0.9600
C29 C30 1.459(17)
C29 H29A 0.9700
C29 H29B 0.9700
C30 H30A 0.9600
C30 H30B 0.9600
C30 H30C 0.9600
C31 C32 1.42(2)
C31 H31A 0.9700
C31 H31B 0.9700
C32 H32A 0.9600
C32 H32B 0.9600
C32 H32C 0.9600
C33 C34 1.429(19)
C33 H33A 0.9700
C33 H33B 0.9700
C34 H34A 0.9600
C34 H34B 0.9600
C34 H34C 0.9600
C35 C36 1.520(15)
C35 H35A 0.9700
C35 H35B 0.9700
C36 H36A 0.9600
C36 H36B 0.9600
C36 H36C 0.9600
C37 C38 1.531(13)
C37 H37A 0.9700
C37 H37B 0.9700
C38 H38A 0.9600
C38 H38B 0.9600
C38 H38C 0.9600
C39 C40 1.198(9)
C41 C42 1.502(12)
C41 H41A 0.9700
C41 H41B 0.9700
C42 H42A 0.9600
C42 H42B 0.9600
C42 H42C 0.9600
C43 C44 1.41(2)
C43 H43A 0.9700
C43 H43B 0.9700
C44 H44A 0.9600
C44 H44B 0.9600
C44 H44C 0.9600
C45 C46 1.45(2)
C45 H45A 0.9700
C45 H45B 0.9700
C46 H46A 0.9600
C46 H46B 0.9600
C46 H46C 0.9600
C47 C48 1.511(17)
C47 H47A 0.9700
C47 H47B 0.9700
C48 H48A 0.9600
C48 H48B 0.9600
C48 H48C 0.9600
C49 C50 1.401(18)
C49 H49A 0.9700
C49 H49B 0.9700
C50 H50A 0.9600
C50 H50B 0.9600
C50 H50C 0.9600
C51 C52 1.46(2)
C51 H51A 0.9700
C51 H51B 0.9700
C52 H52A 0.9600
C52 H52B 0.9600
C52 H52C 0.9600

loop_
_geom_torsion_atom_site_label_1
_geom_torsion_atom_site_label_2
_geom_torsion_atom_site_label_3
_geom_torsion_atom_site_label_4
_geom_torsion
C26 Pt1 P1 C31 -175.8(11)
P2 Pt1 P1 C31 164.8(12)
I1 Pt1 P1 C31 8.2(11)
C26 Pt1 P1 C29 -47.7(5)
P2 Pt1 P1 C29 -67.1(8)
I1 Pt1 P1 C29 136.3(4)
C26 Pt1 P1 C27 61.5(5)
P2 Pt1 P1 C27 42.1(9)
I1 Pt1 P1 C27 -114.5(4)
C26 Pt1 P2 C35 13.9(5)
P1 Pt1 P2 C35 33.2(9)
I1 Pt1 P2 C35 -170.1(4)
C26 Pt1 P2 C37 135.8(4)
P1 Pt1 P2 C37 155.1(8)
I1 Pt1 P2 C37 -48.2(4)
C26 Pt1 P2 C33 -106.3(6)
P1 Pt1 P2 C33 -87.1(9)
I1 Pt1 P2 C33 69.7(5)
C40 Pt2 P3 C41 10.7(5)
P4 Pt2 P3 C41 79.4(11)
I2 Pt2 P3 C41 -165.4(4)
C40 Pt2 P3 C43 140.4(8)
P4 Pt2 P3 C43 -150.9(12)
I2 Pt2 P3 C43 -35.7(8)
C40 Pt2 P3 C45 -106.1(7)
P4 Pt2 P3 C45 -37.4(12)
I2 Pt2 P3 C45 77.8(6)
C40 Pt2 P4 C51 17.1(6)
P3 Pt2 P4 C51 -51.7(12)
I2 Pt2 P4 C51 -166.9(6)
C40 Pt2 P4 C47 -107.6(6)
P3 Pt2 P4 C47 -176.3(11)
I2 Pt2 P4 C47 68.5(6)
C40 Pt2 P4 C49 136.1(5)
P3 Pt2 P4 C49 67.3(11)
I2 Pt2 P4 C49 -47.8(5)
C6 C1 C2 C3 -2.8(15)
C10 C1 C2 C3 178.0(10)
C1 C2 C3 C4 3.3(17)
C2 C3 C4 C5 -2.7(16)
C3 C4 C5 C6 1.9(13)
C3 C4 C5 C16 -177.5(9)
C4 C5 C6 C1 -1.5(11)
C16 C5 C6 C1 177.9(7)
C4 C5 C6 C7 178.7(7)
C16 C5 C6 C7 -1.9(10)
C2 C1 C6 C5 1.9(12)
C10 C1 C6 C5 -178.8(8)
C2 C1 C6 C7 -178.3(8)
C10 C1 C6 C7 1.0(12)
C5 C6 C7 C14 1.5(10)
C1 C6 C7 C14 -178.3(7)
C5 C6 C7 C8 178.6(7)
C1 C6 C7 C8 -1.2(10)
C14 C7 C8 C11 -2.6(11)
C6 C7 C8 C11 -179.6(7)
C14 C7 C8 C9 178.6(7)
C6 C7 C8 C9 1.6(11)
C11 C8 C9 C10 179.4(9)
C7 C8 C9 C10 -1.8(12)
C8 C9 C10 C1 1.6(14)
C2 C1 C10 C9 178.0(9)
C6 C1 C10 C9 -1.2(14)
C7 C8 C11 C12 1.8(12)
C9 C8 C11 C12 -179.4(8)
C8 C11 C12 C13 -0.9(13)
C11 C12 C13 C14 0.8(12)
C11 C12 C13 C17 179.7(8)
C8 C7 C14 C13 2.4(10)
C6 C7 C14 C13 179.5(6)
C8 C7 C14 C15 -177.7(7)
C6 C7 C14 C15 -0.7(10)
C12 C13 C14 C7 -1.5(10)
C17 C13 C14 C7 179.6(7)
C12 C13 C14 C15 178.7(7)
C17 C13 C14 C15 -0.3(11)
C7 C14 C15 C16 0.3(11)
C13 C14 C15 C16 -179.9(7)
C14 C15 C16 C5 -0.7(12)
C4 C5 C16 C15 -179.1(8)
C6 C5 C16 C15 1.5(12)
C12 C13 C17 C18 157(13)
C14 C13 C17 C18 -24(13)
C13 C17 C18 C19 -12(49)
C17 C18 C19 C20 -158(40)
C17 C18 C19 C24 21(40)
C24 C19 C20 C21 1.7(11)
C18 C19 C20 C21 -179.3(7)
C19 C20 C21 C22 -1.7(10)
C19 C20 C21 C25 177.1(7)
C20 C21 C22 C23 2.3(10)
C25 C21 C22 C23 -176.6(7)
C21 C22 C23 C24 -2.7(10)
C21 C22 C23 C39 176.9(7)
C20 C19 C24 C23 -2.2(11)
C18 C19 C24 C23 178.8(6)
C22 C23 C24 C19 2.6(10)
C39 C23 C24 C19 -177.0(7)
C22 C21 C25 C26 98(18)
C20 C21 C25 C26 -81(18)
C21 C25 C26 Pt1 101(23)
P2 Pt1 C26 C25 157(15)
P1 Pt1 C26 C25 -21(15)
I1 Pt1 C26 C25 50(17)
C31 P1 C27 C28 -71.6(13)
C29 P1 C27 C28 177.9(11)
Pt1 P1 C27 C28 58.1(12)
C31 P1 C29 C30 70.4(14)
C27 P1 C29 C30 -178.6(11)
Pt1 P1 C29 C30 -63.7(11)
C29 P1 C31 C32 49(2)
C27 P1 C31 C32 -56(2)
Pt1 P1 C31 C32 -179.3(18)
C35 P2 C33 C34 -70.8(14)
C37 P2 C33 C34 -179.3(13)
Pt1 P2 C33 C34 55.8(15)
C37 P2 C35 C36 -60.2(8)
C33 P2 C35 C36 -168.6(8)
Pt1 P2 C35 C36 67.7(7)
C35 P2 C37 C38 -50.4(9)
C33 P2 C37 C38 59.1(9)
Pt1 P2 C37 C38 -178.7(7)
C22 C23 C39 C40 -131(16)
C24 C23 C39 C40 48(17)
C23 C39 C40 Pt2 -163(11)
P4 Pt2 C40 C39 44(13)
P3 Pt2 C40 C39 -140(13)
I2 Pt2 C40 C39 -38(15)
C43 P3 C41 C42 -72.3(11)
C45 P3 C41 C42 -175.4(9)
Pt2 P3 C41 C42 64.0(9)
C41 P3 C43 C44 75.1(16)
C45 P3 C43 C44 -179.7(15)
Pt2 P3 C43 C44 -60.8(18)
C41 P3 C45 C46 -65.6(14)
C43 P3 C45 C46 -172.8(14)
Pt2 P3 C45 C46 61.2(14)
C51 P4 C47 C48 -73.8(12)
C49 P4 C47 C48 177.0(10)
Pt2 P4 C47 C48 56.7(12)
C51 P4 C49 C50 -54.2(15)
C47 P4 C49 C50 58.4(14)
Pt2 P4 C49 C50 178.0(12)
C47 P4 C51 C52 -168.5(11)
C49 P4 C51 C52 -57.9(12)
Pt2 P4 C51 C52 65.5(11)
